data_4117209
loop_
_publ_author_name
'Ruggero Curci'
'Antonia Detomaso'
'Maria E. Lattanzio'
'Gene B. Carpenter'

_publ_section_title
;
 Oxidation of Natural Targets by Dioxiranes. 4.1High Stereo- and
 Regioselective Conversion of Vitamin D2 to Its (all-R) Tetraepoxide and
 C-25 Hydroxy Derivative
;
_journal_name_full 'Journal of the American Chemical Society'
_journal_page_first 11089
_journal_page_last 11092
_journal_paper_doi 10.1021/ja9626300
_journal_volume 118
_journal_year 1996
_chemical_formula_sum 'C35 H47 Br O6'
_chemical_formula_weight 643.64
_chemical_name_systematic
; 
 ? 
;
_space_group_IT_number 19
_symmetry_cell_setting orthorhombic
_symmetry_space_group_name_Hall 'P 2ac 2ab'
_symmetry_space_group_name_H-M 'P 21 21 21'
_atom_sites_solution_hydrogens geom
_atom_sites_solution_primary direct
_atom_sites_solution_secondary difmap
_audit_creation_method SHELXL
_cell_angle_alpha 90.00
_cell_angle_beta 90.00
_cell_angle_gamma 90.00
_cell_formula_units_Z 4
_cell_length_a 9.384(2)
_cell_length_b 12.768(3)
_cell_length_c 28.086(5)
_cell_measurement_reflns_used 39
_cell_measurement_temperature 298(2)
_cell_measurement_theta_max 25.022
_cell_measurement_theta_min 10.237
_cell_volume 3365.1(12)
_computing_cell_refinement 'Siemens XSCANS'
_computing_data_collection 'Siemens XSCANS'
_computing_data_reduction 'Siemens XSCANS'
_computing_molecular_graphics 'Siemens SHELXTL'
_computing_publication_material 'SHELXL-93 (Sheldrick, 1993)'
_computing_structure_refinement 'SHELXL-93 (Sheldrick, 1993)'
_computing_structure_solution 'Siemens SHELXTL'
_diffrn_ambient_temperature 298(2)
_diffrn_measurement_device 'Siemens P4'
_diffrn_measurement_method '\w scans'
_diffrn_radiation_monochromator graphite
_diffrn_radiation_source 'fine-focus sealed tube'
_diffrn_radiation_type MoKa
_diffrn_radiation_wavelength 0.71073
_diffrn_reflns_av_R_equivalents 0.0426
_diffrn_reflns_av_sigmaI/netI 0.1664
_diffrn_reflns_limit_h_max 11
_diffrn_reflns_limit_h_min -1
_diffrn_reflns_limit_k_max 15
_diffrn_reflns_limit_k_min -1
_diffrn_reflns_limit_l_max 33
_diffrn_reflns_limit_l_min -1
_diffrn_reflns_number 4234
_diffrn_reflns_theta_max 25.00
_diffrn_reflns_theta_min 1.75
_diffrn_standards_decay_% 15.79
_diffrn_standards_interval_count 97
_diffrn_standards_number 3
_exptl_absorpt_coefficient_mu 1.263
_exptl_absorpt_correction_T_max 0.470
_exptl_absorpt_correction_T_min 0.430
_exptl_absorpt_correction_type Semiempirical
_exptl_crystal_colour Colorless
_exptl_crystal_density_diffrn 1.270
_exptl_crystal_description 'Cloudy cut block'
_exptl_crystal_F_000 1360
_exptl_crystal_size_max 0.35
_exptl_crystal_size_mid 0.61
_exptl_crystal_size_min 0.68
_refine_diff_density_max .338
_refine_diff_density_min -.417
_refine_diff_density_rms .063
_refine_ls_abs_structure_details 'Flack H D (1983), Acta Cryst. A39, 876-881'
_refine_ls_abs_structure_Flack -0.02(2)
_refine_ls_extinction_method none
_refine_ls_goodness_of_fit_all 0.809
_refine_ls_goodness_of_fit_obs 1.149
_refine_ls_matrix_type full
_refine_ls_number_parameters 204
_refine_ls_number_reflns 3995
_refine_ls_number_restraints 0
_refine_ls_restrained_S_all 0.846
_refine_ls_restrained_S_obs 1.149
_refine_ls_R_factor_all 0.1727
_refine_ls_R_factor_obs 0.0625
_refine_ls_shift/esd_max 0.001
_refine_ls_shift/esd_mean 0.000
_refine_ls_structure_factor_coef Fsqd
_refine_ls_weighting_details 'w=1/[s^2^(Fo^2^)+( 0.0900P)^2^+0.0000P] where P=(Fo^2^+2Fc^2^)/3'
_refine_ls_weighting_scheme calc
_refine_ls_wR_factor_all 0.1858
_refine_ls_wR_factor_obs 0.1486
_reflns_number_observed 1488
_reflns_number_total 3997
_reflns_observed_criterion >2sigma(I)
_cod_data_source_file ja9626300.cif
_cod_data_source_block rc03
_cod_depositor_comments
;
The following automatic conversions were performed:

'_refine_ls_weighting_scheme' value 'calc w=1/[s^2^(Fo^2^)+(
0.0900P)^2^+0.0000P] where P=(Fo^2^+2Fc^2^)/3' was changed to 'calc'.
New tag '_refine_ls_weighting_details' was created. The value of the
new tag was set to 'w=1/[s^2^(Fo^2^)+( 0.0900P)^2^+0.0000P] where
P=(Fo^2^+2Fc^2^)/3'.

Automatic conversion script
Id: cif_fix_values 3143 2015-03-26 13:38:13Z robertas 
;
_cod_original_cell_volume 3365.0(12)
_cod_database_code 4117209

loop_
_symmetry_equiv_pos_as_xyz
'x, y, z'
'-x+1/2, -y, z+1/2'
'-x, y+1/2, -z+1/2'
'x+1/2, -y+1/2, -z'

loop_
_atom_site_aniso_label
_atom_site_aniso_U_11
_atom_site_aniso_U_22
_atom_site_aniso_U_33
_atom_site_aniso_U_23
_atom_site_aniso_U_13
_atom_site_aniso_U_12
Br1 0.1216(10) 0.0936(9) 0.0710(7) 0.0113(8) -0.0285(8) -0.0104(11)
O1 0.140(7) 0.042(4) 0.060(4) -0.001(3) -0.002(5) -0.023(5)
O2 0.146(7) 0.031(3) 0.048(4) 0.004(3) -0.023(5) -0.004(4)
O3 0.141(7) 0.080(5) 0.063(5) 0.030(4) 0.026(5) 0.037(6)
O4 0.094(5) 0.018(3) 0.080(4) 0.001(3) -0.025(4) 0.009(4)
O5 0.100(6) 0.042(4) 0.070(4) -0.012(3) -0.009(4) 0.033(4)
O6 0.128(7) 0.026(3) 0.074(4) -0.009(3) 0.022(5) -0.006(4)

loop_
_atom_site_label
_atom_site_type_symbol
_atom_site_fract_x
_atom_site_fract_y
_atom_site_fract_z
_atom_site_U_iso_or_equiv
_atom_site_thermal_displace_type
_atom_site_occupancy
_atom_site_calc_flag
_atom_site_refinement_flags
Br1 Br -0.34458(15) 0.49269(10) -0.10738(4) 0.0954(5) Uani 1 d .
O1 O -0.0769(9) 0.5450(5) 0.1187(2) 0.081(2) Uani 1 d .
O2 O -0.1216(8) 0.3728(4) 0.1154(2) 0.075(2) Uani 1 d .
O3 O -0.0749(10) 0.2114(5) 0.3008(2) 0.095(3) Uani 1 d .
O4 O 0.0638(7) 0.1054(4) 0.2207(2) 0.064(2) Uani 1 d .
O5 O 0.3664(8) 0.1403(4) 0.2802(2) 0.071(2) Uani 1 d .
O6 O 0.2737(8) 0.6277(4) 0.4896(2) 0.076(2) Uani 1 d .
C1 C -0.1338(11) 0.3618(7) 0.2495(3) 0.061(3) Uiso 1 d .
H1A H -0.2085(11) 0.3748(7) 0.2721(3) 0.073 Uiso 1 d R
H1B H -0.0549(11) 0.4068(7) 0.2568(3) 0.073 Uiso 1 d R
C2 C -0.1811(10) 0.3871(7) 0.1981(3) 0.057(3) Uiso 1 d .
H2A H -0.2111(10) 0.4586(7) 0.1947(3) 0.069 Uiso 1 d R
H2B H -0.2605(10) 0.3423(7) 0.1909(3) 0.069 Uiso 1 d R
C3 C -0.0685(10) 0.3603(7) 0.1638(3) 0.049(3) Uiso 1 d .
H3A H 0.0126(10) 0.4045(7) 0.1693(3) 0.059 Uiso 1 d R
C4 C -0.0278(10) 0.2465(6) 0.1669(3) 0.050(3) Uiso 1 d .
H4A H 0.0492(10) 0.2314(6) 0.1454(3) 0.060 Uiso 1 d R
H4B H -0.1090(10) 0.2061(6) 0.1572(3) 0.060 Uiso 1 d R
C5 C 0.0165(10) 0.2135(7) 0.2175(3) 0.049(3) Uiso 1 d .
C6 C 0.1676(11) 0.1894(7) 0.2276(3) 0.051(3) Uiso 1 d .
H6A H 0.2335(11) 0.2002(7) 0.2019(3) 0.061 Uiso 1 d R
C7 C 0.2343(10) 0.1954(7) 0.2747(3) 0.046(3) Uiso 1 d .
H7A H 0.1686(10) 0.1902(7) 0.3007(3) 0.055 Uiso 1 d R
C8 C 0.3640(11) 0.2540(7) 0.2848(3) 0.051(3) Uiso 1 d .
C9 C 0.4434(13) 0.3144(7) 0.2471(4) 0.074(3) Uiso 1 d .
H9A H 0.4169(13) 0.2882(7) 0.2163(4) 0.088 Uiso 1 d R
H9B H 0.5435(13) 0.3025(7) 0.2516(4) 0.088 Uiso 1 d R
C10 C -0.0849(10) 0.2489(7) 0.2533(3) 0.049(3) Uiso 1 d .
C11 C 0.4240(13) 0.4311(8) 0.2500(3) 0.077(3) Uiso 1 d .
H11A H 0.3258(13) 0.4425(8) 0.2419(3) 0.093 Uiso 1 d R
H11B H 0.4814(13) 0.4687(8) 0.2274(3) 0.093 Uiso 1 d R
C12 C 0.4422(11) 0.4764(8) 0.2999(3) 0.070(3) Uiso 1 d .
H12A H 0.4211(11) 0.5500(8) 0.3008(3) 0.084 Uiso 1 d R
H12B H 0.5409(11) 0.4672(8) 0.3079(3) 0.084 Uiso 1 d R
C13 C 0.3484(10) 0.4169(7) 0.3368(3) 0.048(2) Uiso 1 d .
C14 C 0.3937(10) 0.2995(7) 0.3329(3) 0.050(3) Uiso 1 d .
H14A H 0.4950(10) 0.2972(7) 0.3376(3) 0.060 Uiso 1 d R
C15 C 0.3249(11) 0.2509(7) 0.3770(3) 0.054(3) Uiso 1 d .
H15A H 0.3773(11) 0.1903(7) 0.3871(3) 0.064 Uiso 1 d R
H15B H 0.2289(11) 0.2306(7) 0.3697(3) 0.064 Uiso 1 d R
C16 C 0.3297(11) 0.3395(6) 0.4159(3) 0.052(3) Uiso 1 d .
H16A H 0.3909(11) 0.3202(6) 0.4418(3) 0.062 Uiso 1 d R
H16B H 0.2358(11) 0.3530(6) 0.4279(3) 0.062 Uiso 1 d R
C17 C 0.3826(10) 0.4370(7) 0.3897(3) 0.052(3) Uiso 1 d .
H17A H 0.4844(10) 0.4395(7) 0.3929(3) 0.062 Uiso 1 d R
C18 C 0.1921(9) 0.4318(7) 0.3257(3) 0.060(3) Uiso 1 d .
H18A H 0.1350(9) 0.3952(7) 0.3487(3) 0.072 Uiso 1 d R
H18B H 0.1696(9) 0.5051(7) 0.3267(3) 0.072 Uiso 1 d R
H18C H 0.1725(9) 0.4049(7) 0.2945(3) 0.072 Uiso 1 d R
C19 C -0.1961(14) 0.1717(10) 0.2716(4) 0.105(4) Uiso 1 d .
H19A H -0.2905(14) 0.1959(10) 0.2788(4) 0.126 Uiso 1 d R
H19B H -0.1903(14) 0.1002(10) 0.2612(4) 0.126 Uiso 1 d R
C20 C 0.3210(11) 0.5390(6) 0.4110(3) 0.058(3) Uiso 1 d .
H20A H 0.2212(11) 0.5413(6) 0.4036(3) 0.069 Uiso 1 d R
C21 C 0.3973(10) 0.6394(7) 0.3914(3) 0.075(3) Uiso 1 d .
H21A H 0.3530(10) 0.7002(7) 0.4049(3) 0.090 Uiso 1 d R
H21B H 0.4963(10) 0.6382(7) 0.3999(3) 0.090 Uiso 1 d R
H21C H 0.3885(10) 0.6416(7) 0.3573(3) 0.090 Uiso 1 d R
C22 C 0.3381(11) 0.5409(6) 0.4649(3) 0.057(3) Uiso 1 d .
H22A H 0.4302(11) 0.5203(6) 0.4765(3) 0.068 Uiso 1 d R
C23 C 0.2251(11) 0.5225(8) 0.4980(3) 0.067(3) Uiso 1 d .
H23A H 0.1356(11) 0.5049(8) 0.4835(3) 0.081 Uiso 1 d R
C24 C 0.2426(12) 0.4812(9) 0.5463(3) 0.077(3) Uiso 1 d .
H24A H 0.3277(12) 0.5122(9) 0.5590(3) 0.093 Uiso 1 d R
C25 C 0.1185(14) 0.5134(11) 0.5807(4) 0.111(4) Uiso 1 d .
H25A H 0.0296(14) 0.4887(11) 0.5680(4) 0.133 Uiso 1 d R
C26 C 0.1035(17) 0.6244(12) 0.5850(5) 0.175(7) Uiso 1 d .
H26A H 0.0259(17) 0.6473(12) 0.6047(5) 0.210 Uiso 1 d R
H26B H 0.1922(17) 0.6444(12) 0.5994(5) 0.210 Uiso 1 d R
H26C H 0.0957(17) 0.6563(12) 0.5541(5) 0.210 Uiso 1 d R
C27 C 0.1436(17) 0.4697(11) 0.6293(5) 0.150(6) Uiso 1 d .
H27A H 0.0653(17) 0.4853(11) 0.6501(5) 0.180 Uiso 1 d R
H27B H 0.1566(17) 0.3953(11) 0.6275(5) 0.180 Uiso 1 d R
H27C H 0.2288(17) 0.5017(11) 0.6414(5) 0.180 Uiso 1 d R
C28 C 0.2577(16) 0.3609(10) 0.5459(5) 0.149(6) Uiso 1 d .
H28A H 0.3379(16) 0.3451(10) 0.5259(5) 0.179 Uiso 1 d R
H28B H 0.2735(16) 0.3324(10) 0.5771(5) 0.179 Uiso 1 d R
H28C H 0.1731(16) 0.3306(10) 0.5325(5) 0.179 Uiso 1 d R
C29 C -0.1225(11) 0.4689(8) 0.0960(3) 0.061(3) Uiso 1 d .
C30 C -0.1730(10) 0.4720(7) 0.0487(3) 0.051(3) Uiso 1 d .
C31 C -0.2118(11) 0.3830(8) 0.0233(3) 0.065(3) Uiso 1 d .
H31A H -0.2020(11) 0.3162(8) 0.0386(3) 0.078 Uiso 1 d R
C32 C -0.2614(11) 0.3877(8) -0.0221(3) 0.071(3) Uiso 1 d .
H32A H -0.2827(11) 0.3254(8) -0.0399(3) 0.085 Uiso 1 d R
C33 C -0.2754(10) 0.4844(8) -0.0442(3) 0.065(3) Uiso 1 d .
C34 C -0.2413(10) 0.5743(8) -0.0202(3) 0.062(3) Uiso 1 d .
H34A H -0.2634(10) 0.6404(8) -0.0347(3) 0.075 Uiso 1 d R
C35 C -0.1885(11) 0.5691(8) 0.0263(3) 0.066(3) Uiso 1 d .
H35A H -0.1550(11) 0.6309(8) 0.0423(3) 0.080 Uiso 1 d R

loop_
_atom_type_symbol
_atom_type_description
_atom_type_scat_dispersion_real
_atom_type_scat_dispersion_imag
_atom_type_scat_source
C C .0033 .0016 'International Tables Vol C Tables 4.2.6.8 and 6.1.1.4'
H H .0000 .0000 'International Tables Vol C Tables 4.2.6.8 and 6.1.1.4'
O O .0106 .0060 'International Tables Vol C Tables 4.2.6.8 and 6.1.1.4'
Br Br -.2901 2.4595 'International Tables Vol C Tables 4.2.6.8 and 6.1.1.4'

loop_
_geom_angle_atom_site_label_1
_geom_angle_atom_site_label_2
_geom_angle_atom_site_label_3
_geom_angle
C29 O2 C3 118.8(7)
C10 O3 C19 63.1(6)
C5 O4 C6 61.0(5)
C7 O5 C8 60.5(5)
C23 O6 C22 59.5(5)
C10 C1 C2 110.7(8)
C3 C2 C1 110.9(8)
O2 C3 C2 109.8(8)
O2 C3 C4 104.3(7)
C2 C3 C4 111.6(8)
C3 C4 C5 112.8(7)
O4 C5 C10 116.8(8)
O4 C5 C6 59.8(5)
C10 C5 C6 123.9(8)
O4 C5 C4 113.6(7)
C10 C5 C4 112.2(8)
C6 C5 C4 119.5(8)
O4 C6 C7 116.3(7)
O4 C6 C5 59.2(6)
C7 C6 C5 124.9(8)
O5 C7 C8 60.5(5)
O5 C7 C6 116.3(7)
C8 C7 C6 124.0(8)
O5 C8 C7 59.0(5)
O5 C8 C14 117.5(7)
C7 C8 C14 122.0(8)
O5 C8 C9 116.2(8)
C7 C8 C9 122.6(8)
C14 C8 C9 110.1(8)
C11 C9 C8 114.2(9)
O3 C10 C5 120.1(8)
O3 C10 C1 114.1(8)
C5 C10 C1 116.3(8)
O3 C10 C19 60.7(6)
C5 C10 C19 118.6(8)
C1 C10 C19 115.5(9)
C9 C11 C12 114.3(9)
C11 C12 C13 111.3(8)
C18 C13 C17 112.2(7)
C18 C13 C12 110.5(7)
C17 C13 C12 116.3(7)
C18 C13 C14 111.7(8)
C17 C13 C14 99.8(7)
C12 C13 C14 105.6(7)
C8 C14 C15 119.8(7)
C8 C14 C13 112.6(7)
C15 C14 C13 102.6(7)
C14 C15 C16 105.0(7)
C17 C16 C15 105.2(6)
C16 C17 C13 105.1(7)
C16 C17 C20 112.3(7)
C13 C17 C20 115.8(8)
O3 C19 C10 56.2(6)
C22 C20 C17 111.0(7)
C22 C20 C21 106.8(8)
C17 C20 C21 112.4(7)
C23 C22 O6 60.2(6)
C23 C22 C20 124.5(9)
O6 C22 C20 116.5(8)
C22 C23 O6 60.3(6)
C22 C23 C24 125.4(9)
O6 C23 C24 116.9(9)
C23 C24 C28 111.2(9)
C23 C24 C25 113.1(9)
C28 C24 C25 109.5(11)
C26 C25 C27 108.0(13)
C26 C25 C24 112.7(13)
C27 C25 C24 110.4(11)
O1 C29 O2 120.3(8)
O1 C29 C30 125.4(9)
O2 C29 C30 114.2(9)
C31 C30 C35 117.9(8)
C31 C30 C29 123.2(9)
C35 C30 C29 118.9(8)
C32 C31 C30 122.3(9)
C31 C32 C33 119.5(10)
C34 C33 C32 120.2(9)
C34 C33 Br1 119.7(7)
C32 C33 Br1 120.1(8)
C33 C34 C35 120.2(9)
C30 C35 C34 119.9(9)

loop_
_geom_bond_atom_site_label_1
_geom_bond_atom_site_label_2
_geom_bond_distance
Br1 C33 1.892(9)
O1 C29 1.240(10)
O2 C29 1.342(10)
O2 C3 1.457(9)
O3 C10 1.420(10)
O3 C19 1.491(13)
O4 C5 1.453(10)
O4 C6 1.461(10)
O5 C7 1.434(10)
O5 C8 1.457(10)
O6 C23 1.439(11)
O6 C22 1.441(10)
C1 C10 1.517(11)
C1 C2 1.545(11)
C2 C3 1.471(11)
C3 C4 1.505(11)
C4 C5 1.538(11)
C5 C10 1.458(11)
C5 C6 1.478(13)
C6 C7 1.465(11)
C7 C8 1.457(12)
C8 C14 1.498(11)
C8 C9 1.506(12)
C9 C11 1.504(12)
C10 C19 1.524(14)
C11 C12 1.527(11)
C12 C13 1.556(11)
C13 C18 1.512(12)
C13 C17 1.543(11)
C13 C14 1.563(11)
C14 C15 1.528(11)
C15 C16 1.573(10)
C16 C17 1.528(11)
C17 C20 1.546(11)
C20 C22 1.521(11)
C20 C21 1.568(11)
C22 C23 1.430(12)
C23 C24 1.464(11)
C24 C28 1.543(15)
C24 C25 1.567(14)
C25 C26 1.43(2)
C25 C27 1.49(2)
C29 C30 1.410(11)
C30 C31 1.389(11)
C30 C35 1.398(11)
C31 C32 1.359(12)
C32 C33 1.388(12)
C33 C34 1.368(12)
C34 C35 1.400(12)

loop_
_geom_torsion_atom_site_label_1
_geom_torsion_atom_site_label_2
_geom_torsion_atom_site_label_3
_geom_torsion_atom_site_label_4
_geom_torsion
C10 C1 C2 C3 -53.7(11)
C29 O2 C3 C2 82.0(10)
C29 O2 C3 C4 -158.2(9)
C1 C2 C3 O2 173.1(7)
C1 C2 C3 C4 57.9(10)
O2 C3 C4 C5 -173.7(8)
C2 C3 C4 C5 -55.2(11)
C6 O4 C5 C10 -115.4(10)
C6 O4 C5 C6 0.0
C6 O4 C5 C4 111.6(9)
C3 C4 C5 O4 -176.7(8)
C3 C4 C5 C10 48.1(11)
C3 C4 C5 C6 -109.3(10)
C5 O4 C6 C7 116.7(10)
C5 O4 C6 C5 0.0
O4 C5 C6 O4 0.0
C10 C5 C6 O4 103.8(10)
C4 C5 C6 O4 -101.7(9)
O4 C5 C6 C7 -102.3(10)
C10 C5 C6 C7 1.5(15)
C4 C5 C6 C7 156.1(8)
C8 O5 C7 C8 0.000(1)
C8 O5 C7 C6 116.0(9)
O4 C6 C7 O5 92.5(9)
C5 C6 C7 O5 161.9(8)
O4 C6 C7 C8 163.3(8)
C5 C6 C7 C8 -127.3(10)
C7 O5 C8 C7 0.000(1)
C7 O5 C8 C14 112.6(10)
C7 O5 C8 C9 -113.9(10)
O5 C7 C8 O5 0.0
C6 C7 C8 O5 -103.4(10)
O5 C7 C8 C14 -105.1(9)
C6 C7 C8 C14 151.6(9)
O5 C7 C8 C9 103.0(10)
C6 C7 C8 C9 -0.3(14)
O5 C8 C9 C11 173.3(9)
C7 C8 C9 C11 104.9(11)
C14 C8 C9 C11 -49.9(13)
C19 O3 C10 C5 -108.1(10)
C19 O3 C10 C1 106.9(10)
C19 O3 C10 C19 0.0
O4 C5 C10 O3 35.9(13)
C6 C5 C10 O3 -34.2(14)
C4 C5 C10 O3 169.5(8)
O4 C5 C10 C1 -179.8(7)
C6 C5 C10 C1 110.1(11)
C4 C5 C10 C1 -46.2(11)
O4 C5 C10 C19 -35.0(13)
C6 C5 C10 C19 -105.1(11)
C4 C5 C10 C19 98.7(11)
C2 C1 C10 O3 -164.5(8)
C2 C1 C10 C5 49.0(12)
C2 C1 C10 C19 -96.9(10)
C8 C9 C11 C12 47.2(15)
C9 C11 C12 C13 -51.5(14)
C11 C12 C13 C18 -64.4(10)
C11 C12 C13 C17 166.1(8)
C11 C12 C13 C14 56.6(10)
O5 C8 C14 C15 -43.8(13)
C7 C8 C14 C15 25.2(13)
C9 C8 C14 C15 -179.9(9)
O5 C8 C14 C13 -164.5(8)
C7 C8 C14 C13 -95.5(10)
C9 C8 C14 C13 59.4(11)
C18 C13 C14 C8 57.6(10)
C17 C13 C14 C8 176.5(8)
C12 C13 C14 C8 -62.6(10)
C18 C13 C14 C15 -72.5(8)
C17 C13 C14 C15 46.4(9)
C12 C13 C14 C15 167.3(7)
C8 C14 C15 C16 -158.9(8)
C13 C14 C15 C16 -33.4(9)
C14 C15 C16 C17 7.2(10)
C15 C16 C17 C13 22.2(10)
C15 C16 C17 C20 148.9(8)
C18 C13 C17 C16 76.2(9)
C12 C13 C17 C16 -155.1(8)
C14 C13 C17 C16 -42.2(9)
C18 C13 C17 C20 -48.3(10)
C12 C13 C17 C20 80.3(10)
C14 C13 C17 C20 -166.7(7)
C10 O3 C19 C10 0.0
O3 C10 C19 O3 0.0
C5 C10 C19 O3 110.4(10)
C1 C10 C19 O3 -104.5(9)
C16 C17 C20 C22 49.0(10)
C13 C17 C20 C22 169.7(8)
C16 C17 C20 C21 168.6(8)
C13 C17 C20 C21 -70.7(10)
C23 O6 C22 C23 0.000(4)
C23 O6 C22 C20 116.3(10)
C17 C20 C22 C23 -104.1(11)
C21 C20 C22 C23 133.0(9)
C17 C20 C22 O6 -174.7(7)
C21 C20 C22 O6 62.3(10)
O6 C22 C23 O6 0.000(4)
C20 C22 C23 O6 -103.3(10)
O6 C22 C23 C24 -103.6(12)
C20 C22 C23 C24 153.1(10)
C22 O6 C23 C22 0.000(4)
C22 O6 C23 C24 117.2(10)
C22 C23 C24 C28 -81.0(15)
O6 C23 C24 C28 -152.3(11)
C22 C23 C24 C25 155.2(10)
O6 C23 C24 C25 84.0(13)
C23 C24 C25 C26 -58.7(16)
C28 C24 C25 C26 176.7(12)
C23 C24 C25 C27 -179.5(11)
C28 C24 C25 C27 55.9(15)
C3 O2 C29 O1 1.0(14)
C3 O2 C29 C30 178.7(8)
O1 C29 C30 C31 174.4(10)
O2 C29 C30 C31 -3.1(14)
O1 C29 C30 C35 -7.2(17)
O2 C29 C30 C35 175.2(9)
C35 C30 C31 C32 1.1(15)
C29 C30 C31 C32 179.5(10)
C30 C31 C32 C33 -0.6(16)
C31 C32 C33 C34 -0.9(16)
C31 C32 C33 Br1 -179.8(8)
C32 C33 C34 C35 1.8(15)
Br1 C33 C34 C35 -179.3(7)
C31 C30 C35 C34 -0.2(15)
C29 C30 C35 C34 -178.6(9)
C33 C34 C35 C30 -1.2(16)
